data_7057926
loop_
_publ_author_name
'Vasilchenko, Danila'
'Tkachev, Sergey'
'Baidina, Iraida'
'Korolkov, Ilya'
'Berdyugin, Semen'
'Kozlova, Ekaterina'
'Kozlov, Denis'

_publ_section_title
;
 Preparation of a rhodium(iii) cis-diaquacomplex by protic acid induced
 oxalate-release from mer-[Rh(C2O4)Cl(py)3]
;
_journal_issue 24
_journal_name_full 'New Journal of Chemistry'
_journal_page_first 19637
_journal_paper_doi 10.1039/C8NJ04264K
_journal_volume 42
_journal_year 2018
_chemical_formula_moiety 'C15 H19 Cl N3 O2 Rh, 2(Cl O4), H2 O'
_chemical_formula_sum 'C15 H21 Cl3 N3 O11 Rh'
_chemical_formula_weight 628.61
_space_group_crystal_system triclinic
_space_group_IT_number 2
_space_group_name_Hall '-P 1'
_space_group_name_H-M_alt 'P -1'
_symmetry_space_group_name_Hall '-P 1'
_symmetry_space_group_name_H-M 'P -1'
_atom_sites_solution_hydrogens mixed
_audit_creation_date 2018-10-26
_audit_creation_method
;
Olex2 1.2
(compiled 2018.05.29 svn.r3508 for OlexSys, GUI svn.r5506)
;
_audit_update_record
;
2018-10-27 deposited with the CCDC.
2018-11-07 downloaded from the CCDC.
;
_cell_angle_alpha 105.068(4)
_cell_angle_beta 103.546(4)
_cell_angle_gamma 104.836(4)
_cell_formula_units_Z 2
_cell_length_a 9.9296(11)
_cell_length_b 11.0733(14)
_cell_length_c 12.0046(15)
_cell_measurement_reflns_used 5125
_cell_measurement_temperature 150(2)
_cell_measurement_theta_max 2.23
_cell_measurement_theta_min 29.25
_cell_volume 1166.4(3)
_computing_cell_refinement 'Bruker SAINT'
_computing_data_collection 'Bruker APEX2'
_computing_data_reduction 'Bruker SAINT'
_computing_molecular_graphics 'Olex2 (Dolomanov et al., 2009)'
_computing_publication_material 'Olex2 (Dolomanov et al., 2009)'
_computing_structure_refinement 'ShelXL (Sheldrick, 2015)'
_computing_structure_solution 'SHELXS-97 (Sheldrick, 2008)'
_diffrn_ambient_temperature 150.15
_diffrn_detector_area_resol_mean 8.333
_diffrn_measured_fraction_theta_full 0.999
_diffrn_measured_fraction_theta_max 0.996
_diffrn_measurement_device_type 'Bruker APEX-II CCD'
_diffrn_measurement_method '\w and \f scans'
_diffrn_radiation_monochromator graphite
_diffrn_radiation_type MoK\a
_diffrn_radiation_wavelength 0.71073
_diffrn_reflns_av_R_equivalents 0.0492
_diffrn_reflns_av_unetI/netI 0.0615
_diffrn_reflns_Laue_measured_fraction_full 0.999
_diffrn_reflns_Laue_measured_fraction_max 0.996
_diffrn_reflns_limit_h_max 14
_diffrn_reflns_limit_h_min -14
_diffrn_reflns_limit_k_max 15
_diffrn_reflns_limit_k_min -15
_diffrn_reflns_limit_l_max 17
_diffrn_reflns_limit_l_min -17
_diffrn_reflns_number 23552
_diffrn_reflns_point_group_measured_fraction_full 0.999
_diffrn_reflns_point_group_measured_fraction_max 0.996
_diffrn_reflns_theta_full 25.250
_diffrn_reflns_theta_max 30.682
_diffrn_reflns_theta_min 1.856
_diffrn_source 'sealed tube'
_exptl_absorpt_coefficient_mu 1.136
_exptl_absorpt_correction_T_max 0.9247
_exptl_absorpt_correction_T_min 0.8571
_exptl_absorpt_correction_type multi-scan
_exptl_absorpt_process_details SADABS
_exptl_crystal_colour yellow
_exptl_crystal_colour_primary yellow
_exptl_crystal_density_diffrn 1.790
_exptl_crystal_density_method 'not measured'
_exptl_crystal_description prism
_exptl_crystal_F_000 632
_exptl_crystal_size_max 0.14
_exptl_crystal_size_mid 0.08
_exptl_crystal_size_min 0.07
_refine_diff_density_max 2.691
_refine_diff_density_min -1.988
_refine_diff_density_rms 0.149
_refine_ls_extinction_method none
_refine_ls_goodness_of_fit_ref 1.070
_refine_ls_hydrogen_treatment constr
_refine_ls_matrix_type full
_refine_ls_number_parameters 298
_refine_ls_number_reflns 7206
_refine_ls_number_restraints 3
_refine_ls_restrained_S_all 1.073
_refine_ls_R_factor_all 0.0733
_refine_ls_R_factor_gt 0.0497
_refine_ls_shift/su_max 0.001
_refine_ls_shift/su_mean 0.000
_refine_ls_structure_factor_coef Fsqd
_refine_ls_weighting_details 'w=1/[\s^2^(Fo^2^)+(0.0557P)^2^+1.6696P] where P=(Fo^2^+2Fc^2^)/3'
_refine_ls_weighting_scheme calc
_refine_ls_wR_factor_gt 0.1146
_refine_ls_wR_factor_ref 0.1220
_reflns_Friedel_coverage 0.000
_reflns_number_gt 5623
_reflns_number_total 7206
_reflns_threshold_expression 'I > 2\s(I)'
_cod_data_source_file c8nj04264k2.cif
_cod_data_source_block h
_cod_depositor_comments 'Adding full bibliography for 7057925--7057926.cif.'
_cod_original_cell_volume 1166.4(2)
_cod_database_code 7057926
_shelx_shelxl_version_number 2014/7
_shelx_space_group_comment
;
The symmetry employed for this shelxl refinement is uniquely defined
by the following loop, which should always be used as a source of
symmetry information in preference to the above space-group names.
They are only intended as comments.
;
_shelx_estimated_absorpt_t_max 0.925
_shelx_estimated_absorpt_t_min 0.857
_olex2_refinement_description
;
1. Fixed Uiso
 At 1.2 times of:
  All C(H) groups, All O(H,H) groups
2. Restrained distances
 H1WA-H1WB
 1.65 with sigma of 0.05
 H2A-H2B
 1.65 with sigma of 0.05
 H1A-H1B
 1.65 with sigma of 0.05
3.a Riding coordinates:
 O1(H1A,H1B), O2(H2A,H2B), O1W(H1WA,H1WB)
3.b Aromatic/amide H refined with riding coordinates:
 C11(H11), C12(H12), C13(H13), C14(H14), C15(H15), C21(H21), C22(H22),
 C23(H23), C24(H24), C25(H25), C31(H31), C32(H32), C33(H33), C34(H34), C35(H35)
;
_olex2_submission_special_instructions 'No special instructions were received'

loop_
_space_group_symop_operation_xyz
'x, y, z'
'-x, -y, -z'

loop_
_atom_site_label
_atom_site_type_symbol
_atom_site_fract_x
_atom_site_fract_y
_atom_site_fract_z
_atom_site_U_iso_or_equiv
_atom_site_adp_type
_atom_site_occupancy
_atom_site_site_symmetry_order
_atom_site_calc_flag
_atom_site_refinement_flags_posn
Rh1 Rh 0.31060(3) 0.76587(3) 0.21256(2) 0.01258(8) Uani 1 1 d .
Cl10 Cl 0.53083(9) 0.93624(9) 0.30619(8) 0.02230(19) Uani 1 1 d .
O1 O 0.1128(3) 0.6086(2) 0.1222(2) 0.0162(5) Uani 1 1 d .
H1A H 0.0404 0.6220 0.1445 0.019 Uiso 1 1 d DR
H1B H 0.1220 0.5344 0.1266 0.019 Uiso 1 1 d DR
O2 O 0.4071(3) 0.6333(3) 0.1406(2) 0.0210(5) Uani 1 1 d .
H2A H 0.3923 0.5624 0.1675 0.025 Uiso 1 1 d DR
H2B H 0.4903 0.6567 0.1231 0.025 Uiso 1 1 d DR
N1 N 0.2904(3) 0.8176(3) 0.0586(3) 0.0169(6) Uani 1 1 d .
N2 N 0.3389(3) 0.7102(3) 0.3647(3) 0.0167(6) Uani 1 1 d .
N3 N 0.2013(3) 0.8857(3) 0.2708(3) 0.0160(6) Uani 1 1 d .
C11 C 0.2476(4) 0.7213(4) -0.0504(3) 0.0221(7) Uani 1 1 d .
H11 H 0.2232 0.6312 -0.0542 0.026 Uiso 1 1 calc R
C12 C 0.2380(5) 0.7497(5) -0.1570(4) 0.0308(9) Uani 1 1 d .
H12 H 0.2070 0.6801 -0.2330 0.037 Uiso 1 1 calc R
C13 C 0.2742(5) 0.8800(5) -0.1514(4) 0.0324(10) Uani 1 1 d .
H13 H 0.2700 0.9017 -0.2234 0.039 Uiso 1 1 calc R
C14 C 0.3164(4) 0.9782(5) -0.0404(4) 0.0278(9) Uani 1 1 d .
H14 H 0.3407 1.0688 -0.0351 0.033 Uiso 1 1 calc R
C15 C 0.3232(4) 0.9447(4) 0.0629(4) 0.0218(7) Uani 1 1 d .
H15 H 0.3518 1.0132 0.1393 0.026 Uiso 1 1 calc R
C21 C 0.2270(4) 0.6765(4) 0.4091(3) 0.0230(8) Uani 1 1 d .
H21 H 0.1341 0.6806 0.3702 0.028 Uiso 1 1 calc R
C22 C 0.2444(5) 0.6363(5) 0.5096(4) 0.0308(9) Uani 1 1 d .
H22 H 0.1639 0.6122 0.5386 0.037 Uiso 1 1 calc R
C23 C 0.3798(5) 0.6313(5) 0.5680(4) 0.0312(9) Uani 1 1 d .
H23 H 0.3938 0.6046 0.6377 0.037 Uiso 1 1 calc R
C24 C 0.4938(4) 0.6661(4) 0.5224(4) 0.0278(9) Uani 1 1 d .
H24 H 0.5880 0.6640 0.5608 0.033 Uiso 1 1 calc R
C25 C 0.4702(4) 0.7038(4) 0.4209(3) 0.0218(7) Uani 1 1 d .
H25 H 0.5489 0.7260 0.3894 0.026 Uiso 1 1 calc R
C31 C 0.0797(4) 0.8860(4) 0.1908(3) 0.0185(7) Uani 1 1 d .
H31 H 0.0476 0.8294 0.1083 0.022 Uiso 1 1 calc R
C32 C 0.0018(4) 0.9668(4) 0.2271(4) 0.0274(8) Uani 1 1 d .
H32 H -0.0821 0.9670 0.1697 0.033 Uiso 1 1 calc R
C33 C 0.0465(5) 1.0475(5) 0.3475(4) 0.0336(10) Uani 1 1 d .
H33 H -0.0058 1.1041 0.3738 0.040 Uiso 1 1 calc R
C34 C 0.1681(5) 1.0444(4) 0.4289(4) 0.0300(9) Uani 1 1 d .
H34 H 0.1987 1.0971 0.5125 0.036 Uiso 1 1 calc R
C35 C 0.2453(4) 0.9647(4) 0.3887(3) 0.0223(7) Uani 1 1 d .
H35 H 0.3308 0.9651 0.4448 0.027 Uiso 1 1 calc R
Cl1 Cl 0.20061(10) 0.31824(9) 0.17653(8) 0.02254(19) Uani 1 1 d .
O11 O 0.1088(3) 0.3606(3) 0.0919(3) 0.0354(7) Uani 1 1 d .
O12 O 0.3528(3) 0.4006(4) 0.2068(3) 0.0414(8) Uani 1 1 d .
O13 O 0.1612(4) 0.3353(4) 0.2848(3) 0.0536(10) Uani 1 1 d .
O14 O 0.1817(4) 0.1835(3) 0.1185(4) 0.0480(9) Uani 1 1 d .
O1W O 0.6038(4) 0.6957(4) 0.0370(4) 0.0533(10) Uani 1 1 d .
H1WA H 0.5871 0.6523 -0.0524 0.064 Uiso 1 1 d DR
H1WB H 0.7008 0.6781 0.0548 0.064 Uiso 1 1 d DR
Cl2 Cl 0.20092(14) 0.37990(14) 0.73156(12) 0.0468(3) Uani 1 1 d .
O21 O 0.1475(3) 0.3831(3) 0.8337(3) 0.0342(7) Uani 1 1 d .
O22 O 0.3473(4) 0.4705(5) 0.7728(5) 0.0712(15) Uani 1 1 d .
O23 O 0.1151(5) 0.4367(7) 0.6548(5) 0.105(2) Uani 1 1 d .
O24 O 0.1849(15) 0.2571(6) 0.6725(9) 0.241(7) Uani 1 1 d .

loop_
_atom_site_aniso_label
_atom_site_aniso_U_11
_atom_site_aniso_U_22
_atom_site_aniso_U_33
_atom_site_aniso_U_23
_atom_site_aniso_U_13
_atom_site_aniso_U_12
Rh1 0.01113(12) 0.01626(14) 0.01131(12) 0.00626(10) 0.00279(8) 0.00533(9)
Cl10 0.0150(4) 0.0253(5) 0.0213(4) 0.0100(4) 0.0012(3) 0.0004(3)
O1 0.0126(11) 0.0156(12) 0.0190(12) 0.0052(10) 0.0034(9) 0.0046(9)
O2 0.0227(13) 0.0249(14) 0.0270(14) 0.0138(12) 0.0152(11) 0.0150(11)
N1 0.0171(14) 0.0212(16) 0.0153(13) 0.0095(12) 0.0051(11) 0.0080(12)
N2 0.0167(13) 0.0205(16) 0.0141(13) 0.0085(12) 0.0046(11) 0.0057(12)
N3 0.0168(14) 0.0144(15) 0.0134(13) 0.0027(11) 0.0025(10) 0.0041(11)
C11 0.0277(19) 0.023(2) 0.0189(17) 0.0086(15) 0.0096(14) 0.0107(16)
C12 0.036(2) 0.046(3) 0.0188(18) 0.0153(19) 0.0127(16) 0.019(2)
C13 0.029(2) 0.059(3) 0.026(2) 0.029(2) 0.0135(16) 0.022(2)
C14 0.0212(18) 0.036(2) 0.039(2) 0.028(2) 0.0110(16) 0.0127(17)
C15 0.0192(17) 0.024(2) 0.0251(18) 0.0120(16) 0.0057(14) 0.0090(15)
C21 0.0193(17) 0.032(2) 0.0187(17) 0.0121(16) 0.0059(13) 0.0068(16)
C22 0.034(2) 0.039(3) 0.025(2) 0.0183(19) 0.0145(17) 0.0106(19)
C23 0.036(2) 0.040(3) 0.0213(19) 0.0202(19) 0.0071(16) 0.012(2)
C24 0.0265(19) 0.035(2) 0.0222(18) 0.0157(18) 0.0003(15) 0.0117(17)
C25 0.0207(17) 0.027(2) 0.0197(17) 0.0096(16) 0.0038(13) 0.0112(15)
C31 0.0174(16) 0.0180(18) 0.0177(16) 0.0051(14) 0.0029(13) 0.0057(14)
C32 0.0242(19) 0.029(2) 0.032(2) 0.0118(18) 0.0058(16) 0.0150(17)
C33 0.033(2) 0.029(2) 0.042(3) 0.007(2) 0.0152(19) 0.0194(19)
C34 0.029(2) 0.025(2) 0.028(2) -0.0026(17) 0.0111(16) 0.0070(17)
C35 0.0247(18) 0.0195(19) 0.0163(16) 0.0009(15) 0.0027(13) 0.0063(15)
Cl1 0.0238(4) 0.0231(5) 0.0249(4) 0.0125(4) 0.0075(3) 0.0106(4)
O11 0.0355(17) 0.0238(16) 0.0363(17) 0.0108(14) -0.0077(13) 0.0100(13)
O12 0.0250(16) 0.045(2) 0.055(2) 0.0280(18) 0.0052(14) 0.0071(15)
O13 0.055(2) 0.081(3) 0.0289(18) 0.0188(19) 0.0204(16) 0.024(2)
O14 0.059(2) 0.0241(18) 0.068(3) 0.0163(18) 0.025(2) 0.0211(17)
O1W 0.055(2) 0.060(3) 0.061(2) 0.028(2) 0.036(2) 0.022(2)
Cl2 0.0455(7) 0.0481(8) 0.0495(7) 0.0079(6) 0.0342(6) 0.0115(6)
O21 0.0317(16) 0.0329(18) 0.0402(18) 0.0078(15) 0.0224(14) 0.0093(14)
O22 0.035(2) 0.117(4) 0.112(4) 0.089(3) 0.044(2) 0.038(2)
O23 0.033(2) 0.189(6) 0.092(4) 0.093(4) 0.003(2) 0.007(3)
O24 0.492(17) 0.033(3) 0.246(9) 0.004(4) 0.311(12) 0.033(6)

loop_
_atom_type_symbol
_atom_type_description
_atom_type_scat_dispersion_real
_atom_type_scat_dispersion_imag
_atom_type_scat_source
C C 0.0033 0.0016 'International Tables Vol C Tables 4.2.6.8 and 6.1.1.4'
H H 0.0000 0.0000 'International Tables Vol C Tables 4.2.6.8 and 6.1.1.4'
Cl Cl 0.1484 0.1585 'International Tables Vol C Tables 4.2.6.8 and 6.1.1.4'
N N 0.0061 0.0033 'International Tables Vol C Tables 4.2.6.8 and 6.1.1.4'
O O 0.0106 0.0060 'International Tables Vol C Tables 4.2.6.8 and 6.1.1.4'
Rh Rh -1.1178 0.9187 'International Tables Vol C Tables 4.2.6.8 and 6.1.1.4'

loop_
_geom_angle_atom_site_label_1
_geom_angle_atom_site_label_2
_geom_angle_atom_site_label_3
_geom_angle
O1 Rh1 Cl10 177.98(7)
O2 Rh1 Cl10 92.95(8)
O2 Rh1 O1 85.45(10)
N1 Rh1 Cl10 89.03(9)
N1 Rh1 O1 89.68(11)
N1 Rh1 O2 88.03(11)
N1 Rh1 N2 177.09(12)
N2 Rh1 Cl10 90.14(9)
N2 Rh1 O1 91.07(11)
N2 Rh1 O2 89.22(11)
N3 Rh1 Cl10 91.32(9)
N3 Rh1 O1 90.24(11)
N3 Rh1 O2 175.21(11)
N3 Rh1 N1 89.86(12)
N3 Rh1 N2 92.95(12)
C11 N1 Rh1 118.9(2)
C15 N1 Rh1 122.4(3)
C15 N1 C11 118.6(3)
C21 N2 Rh1 121.3(2)
C25 N2 Rh1 120.1(2)
C25 N2 C21 118.5(3)
C31 N3 Rh1 119.4(2)
C35 N3 Rh1 121.3(2)
C35 N3 C31 119.3(3)
N1 C11 C12 121.9(4)
C13 C12 C11 119.1(4)
C14 C13 C12 119.1(4)
C13 C14 C15 119.6(4)
N1 C15 C14 121.7(4)
N2 C21 C22 121.6(3)
C21 C22 C23 119.8(4)
C24 C23 C22 118.3(3)
C25 C24 C23 119.6(4)
N2 C25 C24 122.1(4)
N3 C31 C32 121.2(3)
C31 C32 C33 119.7(4)
C34 C33 C32 118.9(4)
C35 C34 C33 119.9(4)
N3 C35 C34 121.1(4)
O12 Cl1 O11 108.03(19)
O13 Cl1 O11 110.0(2)
O13 Cl1 O12 109.2(2)
O14 Cl1 O11 108.4(2)
O14 Cl1 O12 110.1(2)
O14 Cl1 O13 111.1(2)
O21 Cl2 O23 107.0(3)
O22 Cl2 O21 109.5(3)
O22 Cl2 O23 104.0(3)
O24 Cl2 O21 109.2(3)
O24 Cl2 O22 114.8(6)
O24 Cl2 O23 112.0(7)

loop_
_geom_bond_atom_site_label_1
_geom_bond_atom_site_label_2
_geom_bond_distance
Rh1 Cl10 2.2887(9)
Rh1 O1 2.082(2)
Rh1 O2 2.066(2)
Rh1 N1 2.054(3)
Rh1 N2 2.057(3)
Rh1 N3 2.009(3)
N1 C11 1.346(5)
N1 C15 1.345(5)
N2 C21 1.351(4)
N2 C25 1.349(4)
N3 C31 1.357(4)
N3 C35 1.353(4)
C11 C12 1.383(5)
C12 C13 1.374(7)
C13 C14 1.373(7)
C14 C15 1.377(5)
C21 C22 1.379(5)
C22 C23 1.385(6)
C23 C24 1.381(6)
C24 C25 1.376(5)
C31 C32 1.377(5)
C32 C33 1.382(6)
C33 C34 1.379(6)
C34 C35 1.377(6)
Cl1 O11 1.454(3)
Cl1 O12 1.453(3)
Cl1 O13 1.424(3)
Cl1 O14 1.415(3)
Cl2 O21 1.442(3)
Cl2 O22 1.422(4)
Cl2 O23 1.476(5)
Cl2 O24 1.309(6)

loop_
_geom_torsion_atom_site_label_1
_geom_torsion_atom_site_label_2
_geom_torsion_atom_site_label_3
_geom_torsion_atom_site_label_4
_geom_torsion
Rh1 N1 C11 C12 -177.1(3)
Rh1 N1 C15 C14 176.6(3)
Rh1 N2 C21 C22 178.6(3)
Rh1 N2 C25 C24 -179.5(3)
Rh1 N3 C31 C32 -179.9(3)
Rh1 N3 C35 C34 -178.5(3)
N1 C11 C12 C13 0.4(6)
N2 C21 C22 C23 0.7(7)
N3 C31 C32 C33 -1.2(6)
C11 N1 C15 C14 -1.1(5)
C11 C12 C13 C14 -1.1(6)
C12 C13 C14 C15 0.7(6)
C13 C14 C15 N1 0.4(6)
C15 N1 C11 C12 0.7(5)
C21 N2 C25 C24 -1.0(6)
C21 C22 C23 C24 -0.5(7)
C22 C23 C24 C25 -0.3(7)
C23 C24 C25 N2 1.1(7)
C25 N2 C21 C22 0.0(6)
C31 N3 C35 C34 0.4(6)
C31 C32 C33 C34 -0.4(7)
C32 C33 C34 C35 1.9(7)
C33 C34 C35 N3 -2.0(6)
C35 N3 C31 C32 1.2(5)
